data_2225958
loop_
_publ_author_name
'Saleh Salga, Muhammad'
'Khaledi, Hamid'
'Mohd Ali, Hapipah'
'Puteh, Rustam'

_publ_section_title
;
 (1<i>R</i>,2<i>R</i>)-<i>N</i>,<i>N</i>'-Bis[1-(2-pyridyl)ethylidene]cyclohexane-1,2-diamine
;
_journal_coeditor_code PV2274
_journal_issue 5
_journal_name_full 'Acta Crystallographica Section E'
_journal_page_first o1095
_journal_paper_doi 10.1107/S1600536810013607
_journal_volume 66
_journal_year 2010
_chemical_formula_iupac 'C20 H24 N4'
_chemical_formula_moiety 'C20 H24 N4'
_chemical_formula_sum 'C20 H24 N4'
_chemical_formula_weight 320.43
_chemical_name_systematic
;
(1<i>R</i>,2<i>R</i>)-<i>N</i>,<i>N</i>'-Bis[1-(2-
pyridyl)ethylidene]cyclohexane-1,2-diamine
;
_space_group_IT_number 15
_symmetry_cell_setting monoclinic
_symmetry_space_group_name_Hall '-C 2yc'
_symmetry_space_group_name_H-M 'C 1 2/c 1'
_atom_sites_solution_hydrogens geom
_atom_sites_solution_primary direct
_atom_sites_solution_secondary difmap
_audit_creation_method SHELXL-97
_cell_angle_alpha 90.00
_cell_angle_beta 97.9700(10)
_cell_angle_gamma 90.00
_cell_formula_units_Z 4
_cell_length_a 18.0605(3)
_cell_length_b 8.93710(10)
_cell_length_c 11.1076(2)
_cell_measurement_reflns_used 4367
_cell_measurement_temperature 100(2)
_cell_measurement_theta_max 30.25
_cell_measurement_theta_min 2.28
_cell_volume 1775.54(5)
_computing_cell_refinement 'SAINT (Bruker, 2007)'
_computing_data_collection 'APEX2 (Bruker, 2007)'
_computing_data_reduction 'SAINT (Bruker, 2007)'
_computing_molecular_graphics '<i>Mercury</i> (Macrae <i>et al.</i>,  2008)'
_computing_publication_material '<i>publCIF</i> (Westrip, 2010)'
_computing_structure_refinement 'SHELXL97 (Sheldrick, 2008)'
_computing_structure_solution 'SHELXS97 (Sheldrick, 2008)'
_diffrn_ambient_temperature 100(2)
_diffrn_measured_fraction_theta_full 1.000
_diffrn_measured_fraction_theta_max 1.000
_diffrn_measurement_device_type 'Bruker APEXII CCD'
_diffrn_measurement_method '\f and \w scans'
_diffrn_radiation_monochromator graphite
_diffrn_radiation_source 'fine-focus sealed tube'
_diffrn_radiation_type MoK\a
_diffrn_radiation_wavelength 0.71073
_diffrn_reflns_av_R_equivalents 0.0185
_diffrn_reflns_av_sigmaI/netI 0.0167
_diffrn_reflns_limit_h_max 22
_diffrn_reflns_limit_h_min -23
_diffrn_reflns_limit_k_max 11
_diffrn_reflns_limit_k_min -11
_diffrn_reflns_limit_l_max 14
_diffrn_reflns_limit_l_min -14
_diffrn_reflns_number 8186
_diffrn_reflns_theta_full 25.00
_diffrn_reflns_theta_max 27.50
_diffrn_reflns_theta_min 2.28
_exptl_absorpt_coefficient_mu 0.073
_exptl_absorpt_correction_T_max 0.9750
_exptl_absorpt_correction_T_min 0.9652
_exptl_absorpt_correction_type multi-scan
_exptl_absorpt_process_details '(SADABS; Sheldrick, 1996)'
_exptl_crystal_colour 'pale yellow'
_exptl_crystal_density_diffrn 1.199
_exptl_crystal_density_method 'not measured'
_exptl_crystal_description Block
_exptl_crystal_F_000 688
_exptl_crystal_size_max 0.49
_exptl_crystal_size_mid 0.37
_exptl_crystal_size_min 0.35
_refine_diff_density_max 0.332
_refine_diff_density_min -0.231
_refine_ls_extinction_method none
_refine_ls_goodness_of_fit_ref 1.059
_refine_ls_hydrogen_treatment constr
_refine_ls_matrix_type full
_refine_ls_number_parameters 110
_refine_ls_number_reflns 2044
_refine_ls_number_restraints 0
_refine_ls_restrained_S_all 1.059
_refine_ls_R_factor_all 0.0445
_refine_ls_R_factor_gt 0.0403
_refine_ls_shift/su_max 0.000
_refine_ls_shift/su_mean 0.000
_refine_ls_structure_factor_coef Fsqd
_refine_ls_weighting_details 'calc w=1/[\s^2^(Fo^2^)+(0.0714P)^2^+1.0614P] where P=(Fo^2^+2Fc^2^)/3'
_refine_ls_weighting_scheme calc
_refine_ls_wR_factor_gt 0.1156
_refine_ls_wR_factor_ref 0.1205
_reflns_number_gt 1833
_reflns_number_total 2044
_reflns_threshold_expression I>2sigma(I)
_cod_data_source_file pv2274.cif
_cod_data_source_block I
_cod_depositor_comments
;
The following automatic conversions were performed:
'_symmetry_cell_setting' value 'Monoclinic' changed to 'monoclinic'
according to '/home/saulius/struct/CIF-dictionaries/cif_core.dic'
dictionary named 'cif_core.dic' version 2.4.1 from 2010-06-29.

Automatic conversion script
Id: cif_fix_enum 1527 2010-12-29 10:47:43Z saulius 
;
_cod_original_sg_symbol_H-M 'C 2/c'
_cod_database_code 2225958
_cod_database_fobs_code 2225958

loop_
_symmetry_equiv_pos_as_xyz
'x, y, z'
'-x, y, -z+1/2'
'x+1/2, y+1/2, z'
'-x+1/2, y+1/2, -z+1/2'
'-x, -y, -z'
'x, -y, z-1/2'
'-x+1/2, -y+1/2, -z'
'x+1/2, -y+1/2, z-1/2'

loop_
_atom_site_type_symbol
_atom_site_label
_atom_site_fract_x
_atom_site_fract_y
_atom_site_fract_z
_atom_site_U_iso_or_equiv
_atom_site_adp_type
_atom_site_calc_flag
_atom_site_refinement_flags
_atom_site_occupancy
_atom_site_disorder_assembly
_atom_site_disorder_group
N N1 0.07952(5) 0.04557(10) 0.74621(8) 0.0160(2) Uani d . 1 . .
N N2 0.19413(5) 0.35854(10) 0.82811(8) 0.0188(2) Uani d . 1 . .
C C1 0.22757(6) 0.47046(13) 0.77554(10) 0.0214(3) Uani d . 1 . .
H H1 0.2635 0.5294 0.8252 0.026 Uiso calc R 1 . .
C C2 0.21265(6) 0.50475(13) 0.65292(10) 0.0212(3) Uani d . 1 . .
H H2 0.2368 0.5865 0.6199 0.025 Uiso calc R 1 . .
C C3 0.16173(7) 0.41697(13) 0.57979(10) 0.0233(3) Uani d . 1 . .
H H3 0.1504 0.4372 0.4953 0.028 Uiso calc R 1 . .
C C4 0.12752(6) 0.29891(12) 0.63160(10) 0.0208(3) Uani d . 1 . .
H H4 0.0929 0.2362 0.5831 0.025 Uiso calc R 1 . .
C C5 0.14487(6) 0.27409(11) 0.75622(9) 0.0154(2) Uani d . 1 . .
C C6 0.10752(6) 0.14970(11) 0.81635(9) 0.0160(2) Uani d . 1 . .
C C7 0.10754(7) 0.16392(14) 0.95159(10) 0.0269(3) Uani d . 1 . .
H H7A 0.0734 0.2443 0.9679 0.040 Uiso calc R 1 . .
H H7B 0.1582 0.1873 0.9909 0.040 Uiso calc R 1 . .
H H7C 0.0910 0.0694 0.9838 0.040 Uiso calc R 1 . .
C C8 0.03861(5) -0.08031(11) 0.78929(9) 0.0151(2) Uani d . 1 . .
H H8 0.0327 -0.0650 0.8766 0.018 Uiso calc R 1 . .
C C9 0.08258(6) -0.22419(11) 0.77538(9) 0.0169(2) Uani d . 1 . .
H H9A 0.0978 -0.2272 0.6931 0.020 Uiso calc R 1 . .
H H9B 0.1285 -0.2242 0.8354 0.020 Uiso calc R 1 . .
C C10 0.03633(6) -0.36338(12) 0.79419(10) 0.0188(3) Uani d . 1 . .
H H10A 0.0656 -0.4542 0.7812 0.023 Uiso calc R 1 . .
H H10B 0.0248 -0.3653 0.8787 0.023 Uiso calc R 1 . .

loop_
_atom_site_aniso_label
_atom_site_aniso_U_11
_atom_site_aniso_U_22
_atom_site_aniso_U_33
_atom_site_aniso_U_12
_atom_site_aniso_U_13
_atom_site_aniso_U_23
N1 0.0176(4) 0.0139(4) 0.0170(4) -0.0002(3) 0.0038(3) 0.0006(3)
N2 0.0187(5) 0.0183(5) 0.0191(4) -0.0021(3) 0.0020(3) -0.0008(3)
C1 0.0197(5) 0.0199(6) 0.0239(5) -0.0045(4) 0.0007(4) -0.0011(4)
C2 0.0208(5) 0.0178(5) 0.0253(6) -0.0030(4) 0.0040(4) 0.0038(4)
C3 0.0283(6) 0.0224(6) 0.0186(5) -0.0045(4) 0.0011(4) 0.0038(4)
C4 0.0244(6) 0.0186(5) 0.0184(5) -0.0052(4) 0.0002(4) 0.0000(4)
C5 0.0154(5) 0.0127(5) 0.0184(5) 0.0017(4) 0.0039(4) -0.0007(4)
C6 0.0155(5) 0.0157(5) 0.0173(5) 0.0013(4) 0.0039(4) 0.0001(4)
C7 0.0362(7) 0.0279(6) 0.0176(5) -0.0114(5) 0.0075(5) -0.0030(4)
C8 0.0179(5) 0.0134(5) 0.0140(4) -0.0012(4) 0.0027(4) 0.0004(4)
C9 0.0176(5) 0.0152(5) 0.0179(5) 0.0008(4) 0.0023(4) 0.0010(4)
C10 0.0215(6) 0.0136(5) 0.0211(5) 0.0015(4) 0.0020(4) 0.0019(4)

loop_
_atom_type_symbol
_atom_type_description
_atom_type_scat_dispersion_real
_atom_type_scat_dispersion_imag
_atom_type_scat_source
C C 0.0033 0.0016 'International Tables Vol C Tables 4.2.6.8 and 6.1.1.4'
H H 0.0000 0.0000 'International Tables Vol C Tables 4.2.6.8 and 6.1.1.4'
N N 0.0061 0.0033 'International Tables Vol C Tables 4.2.6.8 and 6.1.1.4'

loop_
_geom_angle_atom_site_label_1
_geom_angle_atom_site_label_2
_geom_angle_atom_site_label_3
_geom_angle_site_symmetry_1
_geom_angle_site_symmetry_3
_geom_angle
_geom_angle_publ_flag
C6 N1 C8 . . 122.56(9) ?
C5 N2 C1 . . 117.45(9) ?
N2 C1 C2 . . 123.65(10) ?
N2 C1 H1 . . 118.2 ?
C2 C1 H1 . . 118.2 ?
C3 C2 C1 . . 118.33(10) ?
C3 C2 H2 . . 120.8 ?
C1 C2 H2 . . 120.8 ?
C2 C3 C4 . . 119.06(10) ?
C2 C3 H3 . . 120.5 ?
C4 C3 H3 . . 120.5 ?
C3 C4 C5 . . 118.76(10) ?
C3 C4 H4 . . 120.6 ?
C5 C4 H4 . . 120.6 ?
N2 C5 C4 . . 122.72(10) ?
N2 C5 C6 . . 116.91(9) ?
C4 C5 C6 . . 120.37(9) ?
N1 C6 C5 . . 115.68(9) ?
N1 C6 C7 . . 128.08(10) ?
C5 C6 C7 . . 116.23(9) ?
C6 C7 H7A . . 109.5 ?
C6 C7 H7B . . 109.5 ?
H7A C7 H7B . . 109.5 ?
C6 C7 H7C . . 109.5 ?
H7A C7 H7C . . 109.5 ?
H7B C7 H7C . . 109.5 ?
N1 C8 C9 . . 108.70(8) ?
N1 C8 C8 . 2_556 105.88(7) ?
C9 C8 C8 . 2_556 112.63(6) ?
N1 C8 H8 . . 109.8 ?
C9 C8 H8 . . 109.8 ?
C8 C8 H8 2_556 . 109.8 ?
C10 C9 C8 . . 111.64(8) ?
C10 C9 H9A . . 109.3 ?
C8 C9 H9A . . 109.3 ?
C10 C9 H9B . . 109.3 ?
C8 C9 H9B . . 109.3 ?
H9A C9 H9B . . 108.0 ?
C10 C10 C9 2_556 . 110.46(7) ?
C10 C10 H10A 2_556 . 109.6 ?
C9 C10 H10A . . 109.6 ?
C10 C10 H10B 2_556 . 109.6 ?
C9 C10 H10B . . 109.6 ?
H10A C10 H10B . . 108.1 ?

loop_
_geom_bond_atom_site_label_1
_geom_bond_atom_site_label_2
_geom_bond_site_symmetry_2
_geom_bond_distance
_geom_bond_publ_flag
N1 C6 . 1.2726(14) ?
N1 C8 . 1.4623(12) ?
N2 C5 . 1.3422(14) ?
N2 C1 . 1.3432(14) ?
C1 C2 . 1.3856(16) ?
C1 H1 . 0.9500 ?
C2 C3 . 1.3833(16) ?
C2 H2 . 0.9500 ?
C3 C4 . 1.3874(15) ?
C3 H3 . 0.9500 ?
C4 C5 . 1.3940(15) ?
C4 H4 . 0.9500 ?
C5 C6 . 1.5039(14) ?
C6 C7 . 1.5075(15) ?
C7 H7A . 0.9800 ?
C7 H7B . 0.9800 ?
C7 H7C . 0.9800 ?
C8 C9 . 1.5304(14) ?
C8 C8 2_556 1.5392(19) ?
C8 H8 . 1.0000 ?
C9 C10 . 1.5288(14) ?
C9 H9A . 0.9900 ?
C9 H9B . 0.9900 ?
C10 C10 2_556 1.526(2) ?
C10 H10A . 0.9900 ?
C10 H10B . 0.9900 ?
